data_7700716
loop_
_publ_author_name
'Zhao, Qianyi'
'Guan, Xin-Ting'
'Dou, Ting'
'Cao, Hou-Ji'
'Ma, Na-Na'
'Xu, Ting'
'Gao, Peng-Hui'
'Kong, Xiao-Hua'
'Zhang, Jie'
'Chen, Xuenian'

_publ_section_title
;
 Synthesis and characterization of bis(pyrazolyl)borate Ni(ii) complexes:
 ligand rearrangement and transformation.
;
_journal_issue 35
_journal_name_full 'Dalton transactions (Cambridge, England : 2003)'
_journal_page_first 13242
_journal_page_last 13247
_journal_paper_doi 10.1039/c9dt02287b
_journal_volume 48
_journal_year 2019
_chemical_formula_moiety 'C32 H44 B2 Br4 N8 Ni, C3 H7'
_chemical_formula_sum 'C35 H51 B2 Br4 N8 Ni'
_chemical_formula_weight 983.80
_space_group_crystal_system monoclinic
_space_group_IT_number 14
_space_group_name_Hall '-P 2yn'
_space_group_name_H-M_alt 'P 1 21/n 1'
_symmetry_space_group_name_Hall '-P 2yn'
_symmetry_space_group_name_H-M 'P 1 21/n 1'
_atom_sites_solution_hydrogens geom
_atom_sites_solution_primary dual
_audit_creation_date 2018-12-21
_audit_creation_method
;
Olex2 1.2
(compiled 2018.05.29 svn.r3508 for OlexSys, GUI svn.r5506)
;
_audit_update_record
;
2019-05-23 deposited with the CCDC.    2019-07-19 downloaded from the CCDC.
;
_cell_angle_alpha 90
_cell_angle_beta 102.2210(10)
_cell_angle_gamma 90
_cell_formula_units_Z 4
_cell_length_a 11.1521(2)
_cell_length_b 19.2678(3)
_cell_length_c 18.7249(2)
_cell_measurement_reflns_used 9212
_cell_measurement_temperature 170.00(10)
_cell_measurement_theta_max 71.0640
_cell_measurement_theta_min 4.2470
_cell_volume 3932.36(10)
_computing_cell_refinement 'CrysAlisPro 1.171.39.46e (Rigaku OD, 2018)'
_computing_data_collection 'CrysAlisPro 1.171.39.46e (Rigaku OD, 2018)'
_computing_data_reduction 'CrysAlisPro 1.171.39.46e (Rigaku OD, 2018)'
_computing_molecular_graphics 'Olex2 (Dolomanov et al., 2009)'
_computing_publication_material 'Olex2 (Dolomanov et al., 2009)'
_computing_structure_refinement 'ShelXL (Sheldrick, 2015)'
_computing_structure_solution 'ShelXT (Sheldrick, 2015)'
_diffrn_ambient_environment N~2~
_diffrn_ambient_temperature 170.00(10)
_diffrn_detector 'CCD plate'
_diffrn_detector_area_resol_mean 8.0528
_diffrn_detector_type EosS2
_diffrn_measured_fraction_theta_full 0.999
_diffrn_measured_fraction_theta_max 0.981
_diffrn_measurement_details
;
List of Runs (angles in degrees, time in seconds):

  # Type    Start    End  Width  t~exp~   \w     \q     \k     \f   Frames
#--------------------------------------------------------------------------
  1  \w    -52.00  32.00   1.00    6.75    --  -35.37  57.00 -60.00   84
  2  \w   -103.00 -19.00   1.00    6.75    --  -35.37 -57.00  30.00   84
  3  \w   -103.00 -19.00   1.00    6.75    --  -35.37 -57.00 150.00   84
  4  \w      1.00  74.00   1.00    6.75    --   35.37 -99.00 120.00   73
  5  \w     19.00 103.00   1.00    6.75    --   35.37  57.00-120.00   84
  6  \w     23.00  89.00   1.00    6.75    --   35.37-125.00 -30.00   66
  7  \w     40.00 125.00   1.00   27.02    --  106.50 -61.00  90.00   85
  8  \w     37.00 109.00   1.00   27.02    --  106.50 -95.00-120.00   72
  9  \w     89.00 175.00   1.00   27.02    --  106.50  45.00-120.00   86
 10  \w     37.00  86.00   1.00   27.02    --  106.50 -95.00 120.00   49
 11  \w     43.00 100.00   1.00   27.02    --  106.50 -95.00  60.00   57
 12  \w     42.00 108.00   1.00   27.02    --  106.50 -95.00 -30.00   66
 13  \w    112.00 171.00   1.00   27.02    --  106.50  61.00  90.00   59
 14  \w     66.00 118.00   1.00   27.02    --  106.50 178.00   0.00   52
 15  \w     89.00 146.00   1.00   27.02    --  106.50  61.00-150.00   57
;
_diffrn_measurement_device 'four-circle diffractometer'
_diffrn_measurement_device_type 'SuperNova, Dual, Cu at home/near, EosS2'
_diffrn_measurement_method '\w scans'
_diffrn_orient_matrix_type 'CrysAlisPro convention (1999,Acta A55,543-557)'
_diffrn_orient_matrix_UB_11 -0.0679458000
_diffrn_orient_matrix_UB_12 0.0700513000
_diffrn_orient_matrix_UB_13 -0.0127172000
_diffrn_orient_matrix_UB_21 0.1198754000
_diffrn_orient_matrix_UB_22 0.0358721000
_diffrn_orient_matrix_UB_23 -0.0081438000
_diffrn_orient_matrix_UB_31 -0.0318434000
_diffrn_orient_matrix_UB_32 -0.0143336000
_diffrn_orient_matrix_UB_33 -0.0827306000
_diffrn_radiation_monochromator mirror
_diffrn_radiation_probe x-ray
_diffrn_radiation_type CuK\a
_diffrn_radiation_wavelength 1.54184
_diffrn_reflns_av_R_equivalents 0.0246
_diffrn_reflns_av_unetI/netI 0.0308
_diffrn_reflns_Laue_measured_fraction_full 0.999
_diffrn_reflns_Laue_measured_fraction_max 0.981
_diffrn_reflns_limit_h_max 13
_diffrn_reflns_limit_h_min -13
_diffrn_reflns_limit_k_max 23
_diffrn_reflns_limit_k_min -23
_diffrn_reflns_limit_l_max 15
_diffrn_reflns_limit_l_min -22
_diffrn_reflns_number 18596
_diffrn_reflns_point_group_measured_fraction_full 0.999
_diffrn_reflns_point_group_measured_fraction_max 0.981
_diffrn_reflns_theta_full 67.684
_diffrn_reflns_theta_max 71.257
_diffrn_reflns_theta_min 4.259
_diffrn_source 'micro-focus sealed X-ray tube'
_diffrn_source_type 'SuperNova (Cu) X-ray Source'
_exptl_absorpt_coefficient_mu 5.758
_exptl_absorpt_correction_T_max 1.00000
_exptl_absorpt_correction_T_min 0.79632
_exptl_absorpt_correction_type multi-scan
_exptl_absorpt_process_details
;
CrysAlisPro 1.171.39.46e (Rigaku Oxford Diffraction, 2018)
Empirical absorption correction using spherical harmonics,
 implemented in SCALE3 ABSPACK scaling algorithm.
;
_exptl_crystal_colour green
_exptl_crystal_density_diffrn 1.662
_exptl_crystal_description block
_exptl_crystal_F_000 1980
_exptl_crystal_size_max 0.22
_exptl_crystal_size_mid 0.20
_exptl_crystal_size_min 0.18
_refine_diff_density_max 1.365
_refine_diff_density_min -1.096
_refine_diff_density_rms 0.077
_refine_ls_extinction_method none
_refine_ls_goodness_of_fit_ref 1.079
_refine_ls_hydrogen_treatment constr
_refine_ls_matrix_type full
_refine_ls_number_parameters 456
_refine_ls_number_reflns 7491
_refine_ls_number_restraints 0
_refine_ls_restrained_S_all 1.079
_refine_ls_R_factor_all 0.0436
_refine_ls_R_factor_gt 0.0382
_refine_ls_shift/su_max 0.001
_refine_ls_shift/su_mean 0.000
_refine_ls_structure_factor_coef Fsqd
_refine_ls_weighting_details 'w=1/[\s^2^(Fo^2^)+(0.0414P)^2^+6.0362P] where P=(Fo^2^+2Fc^2^)/3'
_refine_ls_weighting_scheme calc
_refine_ls_wR_factor_gt 0.0923
_refine_ls_wR_factor_ref 0.0955
_reflns_Friedel_coverage 0.000
_reflns_number_gt 6779
_reflns_number_total 7491
_reflns_threshold_expression 'I > 2\s(I)'
_cod_data_source_file c9dt02287b2.cif
_cod_data_source_block gxt-201812-20
_cod_depositor_comments 'Adding full bibliography for 7700714--7700718.cif.'
_cod_database_code 7700716
_shelx_shelxl_version_number 2016/6
_chemical_oxdiff_formula 'C1 H1 B1 N1 Ni1 Br1 '
_shelx_space_group_comment
;
The symmetry employed for this shelxl refinement is uniquely defined
by the following loop, which should always be used as a source of
symmetry information in preference to the above space-group names.
They are only intended as comments.
;
_reflns_odcompleteness_completeness 99.96
_reflns_odcompleteness_iscentric 1
_reflns_odcompleteness_theta 66.97
_olex2_refinement_description
;
1. Fixed Uiso
 At 1.2 times of:
  All C(H) groups, All C(H,H) groups
 At 1.5 times of:
  All C(H,H,H) groups
2.a Ternary CH refined with riding coordinates:
 C1(H1), C5(H5), C9(H9), C13(H13)
2.b Secondary CH2 refined with riding coordinates:
 C2(H2A,H2B), C3(H3A,H3B), C4(H4A,H4B), C6(H6A,H6B), C7(H7A,H7B), C8(H8A,H8B),
 C10(H10A,H10B), C11(H11A,H11B), C12(H12A,H12B), C14(H14A,H14B), C15(H15A,H15B),
  C16(H16A,H16B), C00U(H00A,H00B), C019(H01D,H01E)
2.c Aromatic/amide H refined with riding coordinates:
 C17(H17), C21(H21), C25(H25), C29(H29)
2.d Idealised Me refined as rotating group:
 C20(H20A,H20B,H20C), C24(H24A,H24B,H24C), C28(H28A,H28B,H28C), C32(H32A,H32B,
 H32C), C01B(H01A,H01B,H01C)
;
_olex2_submission_special_instructions 'No special instructions were received'
_oxdiff_exptl_absorpt_empirical_details
;
Empirical correction (ABSPACK) includes:
- Absorption correction using spherical harmonics
- Frame scaling
;
_oxdiff_exptl_absorpt_empirical_full_max 1.256
_oxdiff_exptl_absorpt_empirical_full_min 0.775

loop_
_space_group_symop_operation_xyz
'x, y, z'
'-x+1/2, y+1/2, -z+1/2'
'-x, -y, -z'
'x-1/2, -y-1/2, z-1/2'

loop_
_atom_site_label
_atom_site_type_symbol
_atom_site_fract_x
_atom_site_fract_y
_atom_site_fract_z
_atom_site_U_iso_or_equiv
_atom_site_adp_type
_atom_site_occupancy
_atom_site_site_symmetry_order
_atom_site_calc_flag
_atom_site_refinement_flags_posn
Br1 Br 0.22639(4) 0.94996(2) 0.34234(2) 0.03430(10) Uani 1 1 d .
Br2 Br 0.60198(4) 0.66182(2) 0.64952(2) 0.04399(12) Uani 1 1 d .
Br3 Br 0.91614(4) 0.87948(2) 0.33384(2) 0.03828(11) Uani 1 1 d .
Br4 Br 0.82679(4) 0.42969(2) 0.35085(2) 0.03935(11) Uani 1 1 d .
Ni1 Ni 0.49826(5) 0.68103(3) 0.32242(3) 0.01870(12) Uani 1 1 d .
N1 N 0.3713(2) 0.76082(14) 0.31816(14) 0.0206(5) Uani 1 1 d .
N2 N 0.2818(2) 0.74453(14) 0.35566(13) 0.0190(5) Uani 1 1 d .
N3 N 0.5001(2) 0.66624(14) 0.42924(14) 0.0225(5) Uani 1 1 d .
N4 N 0.3876(2) 0.66273(14) 0.44744(14) 0.0203(5) Uani 1 1 d .
N5 N 0.6405(2) 0.74052(14) 0.30864(14) 0.0223(5) Uani 1 1 d .
N6 N 0.6878(2) 0.72493(14) 0.24867(14) 0.0211(5) Uani 1 1 d .
N7 N 0.5959(2) 0.59318(14) 0.30746(14) 0.0211(5) Uani 1 1 d .
N8 N 0.6581(2) 0.59867(14) 0.25211(14) 0.0213(5) Uani 1 1 d .
C1 C 0.2764(3) 0.61226(16) 0.31977(17) 0.0209(6) Uani 1 1 d .
H1 H 0.355269 0.617585 0.305242 0.025 Uiso 1 1 calc R
C2 C 0.1729(3) 0.6281(2) 0.25267(18) 0.0289(7) Uani 1 1 d .
H2A H 0.191114 0.671894 0.231659 0.035 Uiso 1 1 calc R
H2B H 0.173207 0.592338 0.216277 0.035 Uiso 1 1 calc R
C3 C 0.0447(4) 0.6324(3) 0.2684(2) 0.0413(9) Uani 1 1 d .
H3A H 0.013358 0.585570 0.269979 0.050 Uiso 1 1 calc R
H3B H -0.008166 0.656139 0.227979 0.050 Uiso 1 1 calc R
C4 C 0.0348(3) 0.6694(2) 0.3394(2) 0.0312(8) Uani 1 1 d .
H4A H -0.041686 0.655593 0.352132 0.037 Uiso 1 1 calc R
H4B H 0.030207 0.718975 0.330129 0.037 Uiso 1 1 calc R
C5 C 0.1407(3) 0.65582(18) 0.40650(18) 0.0255(7) Uani 1 1 d .
H5 H 0.133513 0.688769 0.445236 0.031 Uiso 1 1 calc R
C6 C 0.1336(4) 0.5815(2) 0.4356(2) 0.0347(8) Uani 1 1 d .
H6A H 0.191650 0.577459 0.482012 0.042 Uiso 1 1 calc R
H6B H 0.052189 0.574297 0.444928 0.042 Uiso 1 1 calc R
C7 C 0.1596(4) 0.5246(2) 0.3858(2) 0.0373(9) Uani 1 1 d .
H7A H 0.087726 0.518288 0.346888 0.045 Uiso 1 1 calc R
H7B H 0.173127 0.481657 0.413336 0.045 Uiso 1 1 calc R
C8 C 0.2711(3) 0.53854(18) 0.3516(2) 0.0301(7) Uani 1 1 d .
H8A H 0.270599 0.505018 0.312920 0.036 Uiso 1 1 calc R
H8B H 0.345142 0.530917 0.388584 0.036 Uiso 1 1 calc R
C9 C 0.4820(3) 0.67198(18) 0.17197(17) 0.0237(7) Uani 1 1 d .
H9 H 0.447630 0.679437 0.215403 0.028 Uiso 1 1 calc R
C10 C 0.4545(4) 0.7372(2) 0.1234(2) 0.0368(9) Uani 1 1 d .
H10A H 0.366489 0.740418 0.105423 0.044 Uiso 1 1 calc R
H10B H 0.479833 0.777771 0.153603 0.044 Uiso 1 1 calc R
C11 C 0.5168(4) 0.7396(2) 0.0579(2) 0.0413(10) Uani 1 1 d .
H11A H 0.473245 0.709018 0.020030 0.050 Uiso 1 1 calc R
H11B H 0.510848 0.786410 0.038265 0.050 Uiso 1 1 calc R
C12 C 0.6522(3) 0.7182(2) 0.07712(19) 0.0323(8) Uani 1 1 d .
H12A H 0.699572 0.756487 0.102434 0.039 Uiso 1 1 calc R
H12B H 0.680032 0.710420 0.032091 0.039 Uiso 1 1 calc R
C13 C 0.6796(3) 0.65260(18) 0.12507(17) 0.0257(7) Uani 1 1 d .
H13 H 0.768707 0.646341 0.138612 0.031 Uiso 1 1 calc R
C14 C 0.6225(4) 0.5870(2) 0.08387(19) 0.0328(8) Uani 1 1 d .
H14A H 0.645889 0.585735 0.036853 0.039 Uiso 1 1 calc R
H14B H 0.658427 0.546623 0.111198 0.039 Uiso 1 1 calc R
C15 C 0.4819(4) 0.5805(2) 0.0707(2) 0.0400(9) Uani 1 1 d .
H15A H 0.445802 0.607629 0.027844 0.048 Uiso 1 1 calc R
H15B H 0.459529 0.532390 0.060064 0.048 Uiso 1 1 calc R
C16 C 0.4261(3) 0.6046(2) 0.1350(2) 0.0355(8) Uani 1 1 d .
H16A H 0.436873 0.567955 0.171320 0.043 Uiso 1 1 calc R
H16B H 0.338676 0.611404 0.117432 0.043 Uiso 1 1 calc R
C17 C 0.2235(3) 0.80185(17) 0.36968(17) 0.0227(6) Uani 1 1 d .
H17 H 0.160369 0.804073 0.395088 0.027 Uiso 1 1 calc R
C18 C 0.2736(3) 0.85684(17) 0.33978(18) 0.0248(7) Uani 1 1 d .
C19 C 0.3657(3) 0.83020(17) 0.30764(18) 0.0244(7) Uani 1 1 d .
C20 C 0.4411(3) 0.87039(19) 0.2655(2) 0.0334(8) Uani 1 1 d .
H20A H 0.512201 0.843797 0.261477 0.050 Uiso 1 1 calc GR
H20B H 0.466509 0.913238 0.290303 0.050 Uiso 1 1 calc GR
H20C H 0.393434 0.880066 0.217569 0.050 Uiso 1 1 calc GR
C21 C 0.4032(3) 0.66123(17) 0.52011(17) 0.0252(7) Uani 1 1 d .
H21 H 0.340930 0.659738 0.546182 0.030 Uiso 1 1 calc R
C22 C 0.5274(3) 0.66228(18) 0.54992(18) 0.0278(7) Uani 1 1 d .
C23 C 0.5864(3) 0.66513(18) 0.49158(18) 0.0263(7) Uani 1 1 d .
C24 C 0.7199(3) 0.6634(2) 0.4918(2) 0.0400(9) Uani 1 1 d .
H24A H 0.731222 0.658248 0.442701 0.060 Uiso 1 1 calc GR
H24B H 0.757318 0.625001 0.520878 0.060 Uiso 1 1 calc GR
H24C H 0.757347 0.705916 0.512116 0.060 Uiso 1 1 calc GR
C25 C 0.7843(3) 0.76609(17) 0.24843(18) 0.0243(7) Uani 1 1 d .
H25 H 0.833194 0.765421 0.213899 0.029 Uiso 1 1 calc R
C26 C 0.7990(3) 0.80968(17) 0.30806(19) 0.0253(7) Uani 1 1 d .
C27 C 0.7075(3) 0.79222(17) 0.34512(18) 0.0254(7) Uani 1 1 d .
C28 C 0.6787(4) 0.8256(2) 0.4110(2) 0.0366(8) Uani 1 1 d .
H28A H 0.661431 0.873938 0.401353 0.055 Uiso 1 1 calc GR
H28B H 0.747740 0.821031 0.451242 0.055 Uiso 1 1 calc GR
H28C H 0.608469 0.803510 0.423084 0.055 Uiso 1 1 calc GR
C29 C 0.7420(3) 0.54836(17) 0.25810(18) 0.0247(7) Uani 1 1 d .
H29 H 0.796593 0.541349 0.227474 0.030 Uiso 1 1 calc R
C30 C 0.7330(3) 0.50886(17) 0.31787(18) 0.0264(7) Uani 1 1 d .
C31 C 0.6413(3) 0.53756(17) 0.34759(17) 0.0239(6) Uani 1 1 d .
C32 C 0.5986(4) 0.5103(2) 0.4120(2) 0.0407(9) Uani 1 1 d .
H32A H 0.548340 0.544513 0.428795 0.061 Uiso 1 1 calc GR
H32B H 0.668185 0.499963 0.450340 0.061 Uiso 1 1 calc GR
H32C H 0.551560 0.468812 0.398576 0.061 Uiso 1 1 calc GR
B1 B 0.2700(3) 0.66867(18) 0.38292(18) 0.0187(7) Uani 1 1 d .
B2 B 0.6284(3) 0.66249(18) 0.19882(18) 0.0198(7) Uani 1 1 d .
C00U C 0.5169(3) 0.96157(18) 0.5009(2) 0.0316(8) Uani 1 1 d .
H00A H 0.490949 0.942412 0.452180 0.038 Uiso 1 1 calc R
H00B H 0.605443 0.957100 0.514933 0.038 Uiso 1 1 calc R
C01B C 0.4885(4) 0.8427(2) 0.5533(2) 0.0444(10) Uani 1 1 d .
H01A H 0.458841 0.824192 0.505253 0.067 Uiso 1 1 calc GR
H01B H 0.449407 0.819129 0.587442 0.067 Uiso 1 1 calc GR
H01C H 0.575628 0.836193 0.567258 0.067 Uiso 1 1 calc GR
C019 C 0.4591(4) 0.9198(2) 0.5535(2) 0.0406(9) Uani 1 1 d .
H01D H 0.370825 0.925814 0.540632 0.049 Uiso 1 1 calc R
H01E H 0.487699 0.937833 0.602491 0.049 Uiso 1 1 calc R

loop_
_atom_site_aniso_label
_atom_site_aniso_U_11
_atom_site_aniso_U_22
_atom_site_aniso_U_33
_atom_site_aniso_U_23
_atom_site_aniso_U_13
_atom_site_aniso_U_12
Br1 0.0357(2) 0.01950(17) 0.0475(2) 0.00095(15) 0.00827(16) 0.00372(14)
Br2 0.0566(3) 0.0489(3) 0.01917(17) 0.00296(16) -0.00854(16) -0.0016(2)
Br3 0.02637(19) 0.0296(2) 0.0567(2) -0.00316(17) 0.00381(17) -0.00898(15)
Br4 0.0478(2) 0.0300(2) 0.0385(2) 0.00588(16) 0.00531(17) 0.01848(17)
Ni1 0.0170(3) 0.0206(3) 0.0189(2) 0.0021(2) 0.00469(19) 0.0008(2)
N1 0.0177(12) 0.0216(13) 0.0232(12) 0.0047(11) 0.0059(10) 0.0014(10)
N2 0.0188(12) 0.0201(13) 0.0187(12) 0.0018(10) 0.0056(10) 0.0015(10)
N3 0.0185(13) 0.0272(14) 0.0208(12) 0.0031(11) 0.0018(10) -0.0003(11)
N4 0.0202(13) 0.0230(13) 0.0175(12) 0.0023(10) 0.0037(10) 0.0005(10)
N5 0.0199(13) 0.0243(13) 0.0241(13) -0.0018(11) 0.0075(10) 0.0002(11)
N6 0.0195(13) 0.0230(13) 0.0224(12) 0.0029(11) 0.0081(10) -0.0014(11)
N7 0.0220(13) 0.0198(13) 0.0233(12) 0.0036(10) 0.0089(10) 0.0006(10)
N8 0.0221(13) 0.0218(13) 0.0215(12) 0.0025(11) 0.0082(10) 0.0016(11)
C1 0.0175(14) 0.0225(15) 0.0228(14) 0.0005(12) 0.0043(12) 0.0001(12)
C2 0.0255(17) 0.0371(19) 0.0219(15) -0.0045(14) 0.0002(13) 0.0021(15)
C3 0.0256(19) 0.060(3) 0.0349(19) -0.0019(19) -0.0014(15) 0.0042(18)
C4 0.0175(16) 0.0346(19) 0.041(2) -0.0007(16) 0.0058(14) 0.0011(14)
C5 0.0229(16) 0.0288(17) 0.0265(16) -0.0014(13) 0.0095(13) 0.0001(13)
C6 0.0306(19) 0.042(2) 0.0333(18) 0.0085(16) 0.0106(15) -0.0072(16)
C7 0.039(2) 0.0291(19) 0.043(2) 0.0087(16) 0.0078(17) -0.0064(16)
C8 0.0291(18) 0.0215(16) 0.0382(18) 0.0010(14) 0.0039(15) 0.0003(14)
C9 0.0210(15) 0.0315(17) 0.0198(14) 0.0059(13) 0.0066(12) 0.0012(13)
C10 0.0330(19) 0.048(2) 0.0298(18) 0.0164(17) 0.0078(15) 0.0141(17)
C11 0.037(2) 0.057(3) 0.0316(19) 0.0226(18) 0.0109(16) 0.0099(19)
C12 0.0337(19) 0.042(2) 0.0240(16) 0.0099(15) 0.0119(14) 0.0008(16)
C13 0.0268(17) 0.0305(18) 0.0210(15) 0.0047(13) 0.0077(13) 0.0008(14)
C14 0.037(2) 0.037(2) 0.0260(17) -0.0061(15) 0.0113(15) -0.0013(16)
C15 0.041(2) 0.051(2) 0.0292(18) -0.0137(17) 0.0082(16) -0.0133(19)
C16 0.0269(18) 0.049(2) 0.0301(18) -0.0060(17) 0.0046(14) -0.0098(16)
C17 0.0215(15) 0.0256(16) 0.0216(14) -0.0004(13) 0.0055(12) 0.0052(13)
C18 0.0252(16) 0.0189(15) 0.0286(16) 0.0008(13) 0.0020(13) 0.0010(13)
C19 0.0223(16) 0.0242(16) 0.0250(15) 0.0061(13) 0.0012(12) -0.0018(13)
C20 0.0313(19) 0.0281(18) 0.044(2) 0.0117(16) 0.0160(16) 0.0003(15)
C21 0.0346(18) 0.0237(16) 0.0170(14) 0.0045(12) 0.0048(13) 0.0001(14)
C22 0.0351(19) 0.0245(16) 0.0213(15) 0.0021(13) 0.0006(13) -0.0005(14)
C23 0.0237(16) 0.0278(17) 0.0244(16) 0.0010(13) -0.0020(13) -0.0008(13)
C24 0.0222(18) 0.058(3) 0.036(2) 0.0034(18) -0.0033(15) -0.0015(17)
C25 0.0184(15) 0.0226(16) 0.0322(16) 0.0069(13) 0.0061(13) 0.0000(12)
C26 0.0182(15) 0.0221(16) 0.0340(17) 0.0025(13) 0.0020(13) -0.0016(12)
C27 0.0233(16) 0.0221(16) 0.0299(16) -0.0018(13) 0.0038(13) 0.0010(13)
C28 0.032(2) 0.038(2) 0.040(2) -0.0136(17) 0.0079(16) -0.0027(16)
C29 0.0244(16) 0.0254(16) 0.0244(15) -0.0024(13) 0.0052(13) 0.0037(13)
C30 0.0318(18) 0.0221(16) 0.0244(15) 0.0011(13) 0.0043(13) 0.0053(14)
C31 0.0277(17) 0.0203(15) 0.0233(15) 0.0025(13) 0.0043(13) 0.0005(13)
C32 0.042(2) 0.040(2) 0.043(2) 0.0148(18) 0.0153(18) 0.0092(18)
B1 0.0173(16) 0.0183(16) 0.0191(15) 0.0024(13) 0.0009(13) 0.0017(13)
B2 0.0200(17) 0.0201(16) 0.0192(15) 0.0046(13) 0.0044(13) -0.0006(13)
C00U 0.0318(19) 0.032(2) 0.0311(17) -0.0015(15) 0.0079(14) 0.0025(15)
C01B 0.055(3) 0.039(2) 0.045(2) 0.0022(18) 0.024(2) 0.001(2)
C019 0.047(2) 0.038(2) 0.042(2) 0.0021(17) 0.0185(18) 0.0044(18)

loop_
_atom_type_symbol
_atom_type_description
_atom_type_scat_dispersion_real
_atom_type_scat_dispersion_imag
_atom_type_scat_source
C C 0.0181 0.0091 'International Tables Vol C Tables 4.2.6.8 and 6.1.1.4'
H H 0.0000 0.0000 'International Tables Vol C Tables 4.2.6.8 and 6.1.1.4'
B B 0.0090 0.0039 'International Tables Vol C Tables 4.2.6.8 and 6.1.1.4'
Br Br -0.6763 1.2805 'International Tables Vol C Tables 4.2.6.8 and 6.1.1.4'
N N 0.0311 0.0180 'International Tables Vol C Tables 4.2.6.8 and 6.1.1.4'
Ni Ni -3.0029 0.5091 'International Tables Vol C Tables 4.2.6.8 and 6.1.1.4'

loop_
_geom_angle_atom_site_label_1
_geom_angle_atom_site_label_2
_geom_angle_atom_site_label_3
_geom_angle
_geom_angle_site_symmetry_1
_geom_angle_site_symmetry_3
N3 Ni1 N1 90.36(11) . .
N3 Ni1 N5 111.35(11) . .
N3 Ni1 N7 97.12(11) . .
N5 Ni1 N1 97.03(11) . .
N5 Ni1 N7 89.83(11) . .
N7 Ni1 N1 167.28(11) . .
N2 N1 Ni1 111.97(19) . .
C19 N1 Ni1 138.3(2) . .
C19 N1 N2 106.5(3) . .
N1 N2 B1 120.1(2) . .
C17 N2 N1 110.4(3) . .
C17 N2 B1 129.1(3) . .
N4 N3 Ni1 115.88(19) . .
C23 N3 Ni1 135.8(2) . .
C23 N3 N4 107.9(3) . .
N3 N4 B1 117.4(2) . .
C21 N4 N3 109.1(3) . .
C21 N4 B1 133.2(3) . .
N6 N5 Ni1 115.4(2) . .
C27 N5 Ni1 136.5(2) . .
C27 N5 N6 108.1(3) . .
N5 N6 B2 117.7(2) . .
C25 N6 N5 108.8(3) . .
C25 N6 B2 133.3(3) . .
N8 N7 Ni1 113.97(19) . .
C31 N7 Ni1 136.5(2) . .
C31 N7 N8 107.1(3) . .
N7 N8 B2 117.9(2) . .
C29 N8 N7 109.8(3) . .
C29 N8 B2 132.0(3) . .
C2 C1 H1 108.2 . .
C2 C1 C8 114.4(3) . .
C2 C1 B1 108.7(3) . .
C8 C1 H1 108.2 . .
C8 C1 B1 108.9(3) . .
B1 C1 H1 108.2 . .
C1 C2 H2A 108.5 . .
C1 C2 H2B 108.5 . .
H2A C2 H2B 107.5 . .
C3 C2 C1 115.0(3) . .
C3 C2 H2A 108.5 . .
C3 C2 H2B 108.5 . .
C2 C3 H3A 108.3 . .
C2 C3 H3B 108.3 . .
C2 C3 C4 115.8(3) . .
H3A C3 H3B 107.4 . .
C4 C3 H3A 108.3 . .
C4 C3 H3B 108.3 . .
C3 C4 H4A 108.2 . .
C3 C4 H4B 108.2 . .
C3 C4 C5 116.1(3) . .
H4A C4 H4B 107.4 . .
C5 C4 H4A 108.2 . .
C5 C4 H4B 108.2 . .
C4 C5 H5 108.7 . .
C4 C5 B1 108.9(3) . .
C6 C5 C4 110.8(3) . .
C6 C5 H5 108.7 . .
C6 C5 B1 110.8(3) . .
B1 C5 H5 108.7 . .
C5 C6 H6A 108.5 . .
C5 C6 H6B 108.5 . .
H6A C6 H6B 107.5 . .
C7 C6 C5 115.2(3) . .
C7 C6 H6A 108.5 . .
C7 C6 H6B 108.5 . .
C6 C7 H7A 108.7 . .
C6 C7 H7B 108.7 . .
C6 C7 C8 114.2(3) . .
H7A C7 H7B 107.6 . .
C8 C7 H7A 108.7 . .
C8 C7 H7B 108.7 . .
C1 C8 H8A 108.5 . .
C1 C8 H8B 108.5 . .
C7 C8 C1 114.9(3) . .
C7 C8 H8A 108.5 . .
C7 C8 H8B 108.5 . .
H8A C8 H8B 107.5 . .
C10 C9 H9 107.8 . .
C10 C9 B2 109.7(3) . .
C16 C9 H9 107.8 . .
C16 C9 C10 114.3(3) . .
C16 C9 B2 109.3(3) . .
B2 C9 H9 107.8 . .
C9 C10 H10A 108.4 . .
C9 C10 H10B 108.4 . .
H10A C10 H10B 107.5 . .
C11 C10 C9 115.4(3) . .
C11 C10 H10A 108.4 . .
C11 C10 H10B 108.4 . .
C10 C11 H11A 108.9 . .
C10 C11 H11B 108.9 . .
H11A C11 H11B 107.7 . .
C12 C11 C10 113.2(3) . .
C12 C11 H11A 108.9 . .
C12 C11 H11B 108.9 . .
C11 C12 H12A 108.5 . .
C11 C12 H12B 108.5 . .
C11 C12 C13 114.9(3) . .
H12A C12 H12B 107.5 . .
C13 C12 H12A 108.5 . .
C13 C12 H12B 108.5 . .
C12 C13 H13 108.4 . .
C12 C13 C14 111.7(3) . .
C12 C13 B2 109.8(3) . .
C14 C13 H13 108.4 . .
C14 C13 B2 109.9(3) . .
B2 C13 H13 108.4 . .
C13 C14 H14A 108.2 . .
C13 C14 H14B 108.2 . .
H14A C14 H14B 107.4 . .
C15 C14 C13 116.4(3) . .
C15 C14 H14A 108.2 . .
C15 C14 H14B 108.2 . .
C14 C15 H15A 108.6 . .
C14 C15 H15B 108.6 . .
H15A C15 H15B 107.6 . .
C16 C15 C14 114.6(3) . .
C16 C15 H15A 108.6 . .
C16 C15 H15B 108.6 . .
C9 C16 H16A 108.6 . .
C9 C16 H16B 108.6 . .
C15 C16 C9 114.5(3) . .
C15 C16 H16A 108.6 . .
C15 C16 H16B 108.6 . .
H16A C16 H16B 107.6 . .
N2 C17 H17 126.2 . .
N2 C17 C18 107.5(3) . .
C18 C17 H17 126.2 . .
C17 C18 Br1 126.0(3) . .
C17 C18 C19 107.0(3) . .
C19 C18 Br1 126.9(3) . .
N1 C19 C18 108.5(3) . .
N1 C19 C20 125.4(3) . .
C18 C19 C20 126.1(3) . .
C19 C20 H20A 109.5 . .
C19 C20 H20B 109.5 . .
C19 C20 H20C 109.5 . .
H20A C20 H20B 109.5 . .
H20A C20 H20C 109.5 . .
H20B C20 H20C 109.5 . .
N4 C21 H21 125.8 . .
N4 C21 C22 108.3(3) . .
C22 C21 H21 125.8 . .
C21 C22 Br2 126.8(3) . .
C21 C22 C23 106.5(3) . .
C23 C22 Br2 126.7(3) . .
N3 C23 C22 108.1(3) . .
N3 C23 C24 122.3(3) . .
C22 C23 C24 129.5(3) . .
C23 C24 H24A 109.5 . .
C23 C24 H24B 109.5 . .
C23 C24 H24C 109.5 . .
H24A C24 H24B 109.5 . .
H24A C24 H24C 109.5 . .
H24B C24 H24C 109.5 . .
N6 C25 H25 125.8 . .
N6 C25 C26 108.4(3) . .
C26 C25 H25 125.8 . .
C25 C26 Br3 127.2(3) . .
C25 C26 C27 106.4(3) . .
C27 C26 Br3 126.3(3) . .
N5 C27 C26 108.3(3) . .
N5 C27 C28 123.3(3) . .
C26 C27 C28 128.3(3) . .
C27 C28 H28A 109.5 . .
C27 C28 H28B 109.5 . .
C27 C28 H28C 109.5 . .
H28A C28 H28B 109.5 . .
H28A C28 H28C 109.5 . .
H28B C28 H28C 109.5 . .
N8 C29 H29 126.3 . .
N8 C29 C30 107.4(3) . .
C30 C29 H29 126.3 . .
C29 C30 Br4 125.8(3) . .
C29 C30 C31 107.2(3) . .
C31 C30 Br4 127.0(3) . .
N7 C31 C30 108.5(3) . .
N7 C31 C32 126.1(3) . .
C30 C31 C32 125.4(3) . .
C31 C32 H32A 109.5 . .
C31 C32 H32B 109.5 . .
C31 C32 H32C 109.5 . .
H32A C32 H32B 109.5 . .
H32A C32 H32C 109.5 . .
H32B C32 H32C 109.5 . .
N2 B1 N4 101.7(2) . .
N2 B1 C1 111.7(2) . .
N2 B1 C5 112.0(3) . .
N4 B1 C1 110.5(2) . .
N4 B1 C5 115.0(3) . .
C5 B1 C1 106.1(3) . .
N6 B2 C9 111.6(3) . .
N6 B2 C13 114.6(3) . .
N8 B2 N6 102.4(2) . .
N8 B2 C9 110.4(3) . .
N8 B2 C13 112.7(3) . .
C13 B2 C9 105.3(3) . .
C00U C00U H00A 109.0 3_676 .
C00U C00U H00B 109.0 3_676 .
H00A C00U H00B 107.8 . .
C019 C00U C00U 113.1(4) . 3_676
C019 C00U H00A 109.0 . .
C019 C00U H00B 109.0 . .
H01A C01B H01B 109.5 . .
H01A C01B H01C 109.5 . .
H01B C01B H01C 109.5 . .
C019 C01B H01A 109.5 . .
C019 C01B H01B 109.5 . .
C019 C01B H01C 109.5 . .
C00U C019 C01B 113.3(3) . .
C00U C019 H01D 108.9 . .
C00U C019 H01E 108.9 . .
C01B C019 H01D 108.9 . .
C01B C019 H01E 108.9 . .
H01D C019 H01E 107.7 . .

loop_
_geom_bond_atom_site_label_1
_geom_bond_atom_site_label_2
_geom_bond_distance
_geom_bond_site_symmetry_2
Br1 C18 1.873(3) .
Br2 C22 1.874(3) .
Br3 C26 1.866(3) .
Br4 C30 1.879(3) .
Ni1 N1 2.080(3) .
Ni1 N3 2.016(3) .
Ni1 N5 2.017(3) .
Ni1 N7 2.063(3) .
N1 N2 1.372(4) .
N1 C19 1.351(4) .
N2 C17 1.336(4) .
N2 B1 1.563(4) .
N3 N4 1.369(4) .
N3 C23 1.347(4) .
N4 C21 1.335(4) .
N4 B1 1.588(4) .
N5 N6 1.371(4) .
N5 C27 1.342(4) .
N6 C25 1.338(4) .
N6 B2 1.580(4) .
N7 N8 1.368(4) .
N7 C31 1.345(4) .
N8 C29 1.336(4) .
N8 B2 1.574(4) .
C1 H1 0.9800 .
C1 C2 1.546(4) .
C1 C8 1.546(4) .
C1 B1 1.619(5) .
C2 H2A 0.9700 .
C2 H2B 0.9700 .
C2 C3 1.523(5) .
C3 H3A 0.9700 .
C3 H3B 0.9700 .
C3 C4 1.533(5) .
C4 H4A 0.9700 .
C4 H4B 0.9700 .
C4 C5 1.554(5) .
C5 H5 0.9800 .
C5 C6 1.541(5) .
C5 B1 1.614(5) .
C6 H6A 0.9700 .
C6 H6B 0.9700 .
C6 C7 1.506(6) .
C7 H7A 0.9700 .
C7 H7B 0.9700 .
C7 C8 1.538(5) .
C8 H8A 0.9700 .
C8 H8B 0.9700 .
C9 H9 0.9800 .
C9 C10 1.544(5) .
C9 C16 1.540(5) .
C9 B2 1.614(5) .
C10 H10A 0.9700 .
C10 H10B 0.9700 .
C10 C11 1.534(5) .
C11 H11A 0.9700 .
C11 H11B 0.9700 .
C11 C12 1.532(5) .
C12 H12A 0.9700 .
C12 H12B 0.9700 .
C12 C13 1.544(5) .
C13 H13 0.9800 .
C13 C14 1.546(5) .
C13 B2 1.613(4) .
C14 H14A 0.9700 .
C14 H14B 0.9700 .
C14 C15 1.540(5) .
C15 H15A 0.9700 .
C15 H15B 0.9700 .
C15 C16 1.539(5) .
C16 H16A 0.9700 .
C16 H16B 0.9700 .
C17 H17 0.9300 .
C17 C18 1.372(5) .
C18 C19 1.393(5) .
C19 C20 1.487(5) .
C20 H20A 0.9600 .
C20 H20B 0.9600 .
C20 H20C 0.9600 .
C21 H21 0.9300 .
C21 C22 1.380(5) .
C22 C23 1.391(5) .
C23 C24 1.488(5) .
C24 H24A 0.9600 .
C24 H24B 0.9600 .
C24 H24C 0.9600 .
C25 H25 0.9300 .
C25 C26 1.379(5) .
C26 C27 1.391(5) .
C27 C28 1.486(5) .
C28 H28A 0.9600 .
C28 H28B 0.9600 .
C28 H28C 0.9600 .
C29 H29 0.9300 .
C29 C30 1.375(5) .
C30 C31 1.379(5) .
C31 C32 1.484(5) .
C32 H32A 0.9600 .
C32 H32B 0.9600 .
C32 H32C 0.9600 .
C00U C00U 1.527(7) 3_676
C00U H00A 0.9700 .
C00U H00B 0.9700 .
C00U C019 1.517(5) .
C01B H01A 0.9600 .
C01B H01B 0.9600 .
C01B H01C 0.9600 .
C01B C019 1.520(6) .
C019 H01D 0.9700 .
C019 H01E 0.9700 .
